data_4513152
loop_
_publ_author_name
'Abrahams, Brendan F.'
'Elliott, Robert W.'
'Hudson, Timothy A.'
'Robson, Richard'
'Sutton, Ashley L.'

_publ_section_title
;
 New CuI2(TCNQ--II) and CuI2(F4TCNQ--II) Coordination Polymers
;
_journal_issue 5
_journal_name_full 'Crystal Growth &amp; Design'
_journal_page_first 2437
_journal_paper_doi 10.1021/acs.cgd.5b00220
_journal_volume 15
_journal_year 2015
_chemical_formula_sum 'C42 H26 Cu2 N10'
_chemical_formula_weight 797.81
_space_group_crystal_system monoclinic
_space_group_IT_number 15
_space_group_name_Hall '-C 2yc'
_space_group_name_H-M_alt 'C 1 2/c 1'
_symmetry_space_group_name_Hall '-C 2yc'
_symmetry_space_group_name_H-M 'C 1 2/c 1'
_atom_sites_solution_hydrogens geom
_audit_creation_method SHELXL-2014/6
_cell_angle_alpha 90
_cell_angle_beta 96.295(2)
_cell_angle_gamma 90
_cell_formula_units_Z 4
_cell_length_a 19.5393(4)
_cell_length_b 7.38780(10)
_cell_length_c 23.8021(5)
_cell_measurement_reflns_used 3079
_cell_measurement_temperature 130.01(10)
_cell_measurement_theta_max 73.6428
_cell_measurement_theta_min 3.7335
_cell_volume 3415.17(11)
_computing_cell_refinement
;
CrysAlisPro, Agilent Technologies,
Version 1.171.36.20 (release 27-06-2012 CrysAlis171 .NET)
(compiled Jul 11 2012,15:38:31)
;
_computing_data_collection
;
CrysAlisPro, Agilent Technologies,
Version 1.171.36.20 (release 27-06-2012 CrysAlis171 .NET)
(compiled Jul 11 2012,15:38:31)
;
_computing_data_reduction
;
CrysAlisPro, Agilent Technologies,
Version 1.171.36.20 (release 27-06-2012 CrysAlis171 .NET)
(compiled Jul 11 2012,15:38:31)
;
_computing_structure_refinement 'SHELXL-97 (Sheldrick, 1997)'
_computing_structure_solution 'SHELXS-97 (Sheldrick, 1997)'
_diffrn_ambient_temperature 130.01(10)
_diffrn_detector_area_resol_mean 10.2273
_diffrn_measured_fraction_theta_full 0.995
_diffrn_measured_fraction_theta_max 0.999
_diffrn_measurement_device_type 'SuperNova, Dual, Cu at zero, Atlas'
_diffrn_measurement_method '\w scans'
_diffrn_radiation_monochromator mirror
_diffrn_radiation_source 'SuperNova (Cu) X-ray Source'
_diffrn_radiation_type CuK\a
_diffrn_radiation_wavelength 1.54184
_diffrn_reflns_av_R_equivalents 0.0226
_diffrn_reflns_av_unetI/netI 0.0287
_diffrn_reflns_laue_measured_fraction_full 0.995
_diffrn_reflns_laue_measured_fraction_max 0.999
_diffrn_reflns_limit_h_max 23
_diffrn_reflns_limit_h_min -22
_diffrn_reflns_limit_k_max 8
_diffrn_reflns_limit_k_min -6
_diffrn_reflns_limit_l_max 28
_diffrn_reflns_limit_l_min -27
_diffrn_reflns_number 5932
_diffrn_reflns_point_group_measured_fraction_full 0.995
_diffrn_reflns_point_group_measured_fraction_max 0.999
_diffrn_reflns_theta_full 67.684
_diffrn_reflns_theta_max 67.483
_diffrn_reflns_theta_min 3.737
_exptl_absorpt_coefficient_mu 1.928
_exptl_absorpt_correction_T_max 1.00000
_exptl_absorpt_correction_T_min 0.93491
_exptl_absorpt_correction_type multi-scan
_exptl_absorpt_process_details
;
CrysAlisPro, Agilent Technologies,
Version 1.171.36.20 (release 27-06-2012 CrysAlis171 .NET)
(compiled Jul 11 2012,15:38:31)
Empirical absorption correction using spherical harmonics,
 implemented in SCALE3 ABSPACK scaling algorithm.
;
_exptl_crystal_colour red
_exptl_crystal_density_diffrn 1.552
_exptl_crystal_description block
_exptl_crystal_F_000 1624
_exptl_crystal_size_max 0.14
_exptl_crystal_size_mid 0.11
_exptl_crystal_size_min 0.06
_refine_diff_density_max 0.747
_refine_diff_density_min -1.620
_refine_diff_density_rms 0.168
_refine_ls_extinction_method none
_refine_ls_goodness_of_fit_ref 1.153
_refine_ls_hydrogen_treatment constr
_refine_ls_matrix_type full
_refine_ls_number_parameters 244
_refine_ls_number_reflns 3076
_refine_ls_number_restraints 0
_refine_ls_restrained_S_all 1.153
_refine_ls_R_factor_all 0.0906
_refine_ls_R_factor_gt 0.0843
_refine_ls_shift/su_max 0.000
_refine_ls_shift/su_mean 0.000
_refine_ls_structure_factor_coef Fsqd
_refine_ls_weighting_details 'w=1/[\s^2^(Fo^2^)+(0.1374P)^2^+61.6206P] where P=(Fo^2^+2Fc^2^)/3'
_refine_ls_weighting_scheme calc
_refine_ls_wR_factor_gt 0.2778
_refine_ls_wR_factor_ref 0.2814
_reflns_Friedel_coverage 0.000
_reflns_number_gt 2724
_reflns_number_total 3076
_reflns_threshold_expression 'I > 2\s(I)'
_cod_data_source_file cg5b00220_si_002.cif
_cod_data_source_block Cu2(TCNQ)(terpyridine)2
_cod_database_code 4513152
_shelx_space_group_comment
;
The symmetry employed for this shelxl refinement is uniquely defined
by the following loop, which should always be used as a source of
symmetry information in preference to the above space-group names.
They are only intended as comments.
;
_shelxl_version_number 2014/6

loop_
_space_group_symop_operation_xyz
'x, y, z'
'-x, y, -z+1/2'
'x+1/2, y+1/2, z'
'-x+1/2, y+1/2, -z+1/2'
'-x, -y, -z'
'x, -y, z-1/2'
'-x+1/2, -y+1/2, -z'
'x+1/2, -y+1/2, z-1/2'

loop_
_atom_site_label
_atom_site_type_symbol
_atom_site_fract_x
_atom_site_fract_y
_atom_site_fract_z
_atom_site_U_iso_or_equiv
_atom_site_adp_type
_atom_site_occupancy
_atom_site_site_symmetry_order
_atom_site_calc_flag
_atom_site_refinement_flags_posn
_atom_site_refinement_flags_adp
Cu1 Cu 0.13958(6) 0.06308(15) 0.07364(5) 0.0321(4) Uani 1 1 d . .
N4 N 0.2439(2) 0.0485(6) 0.0561(2) 0.0120(10) Uani 1 1 d . .
N3 N 0.1339(3) 0.0264(7) -0.0179(2) 0.0140(10) Uani 1 1 d . .
N1 N 0.0976(3) -0.1538(7) 0.1012(2) 0.0164(11) Uani 1 1 d . .
C1 C 0.0763(3) -0.2850(8) 0.1187(2) 0.0111(11) Uani 1 1 d . .
C6 C 0.0125(3) -0.2859(8) 0.2237(2) 0.0109(11) Uani 1 1 d . .
H6 H 0.0211 -0.1761 0.2067 0.013 Uiso 1 1 calc R U
C5 C 0.0120(3) -0.6095(8) 0.2237(2) 0.0108(11) Uani 1 1 d . .
H5 H 0.0198 -0.7194 0.2064 0.013 Uiso 1 1 calc R U
C4 C 0.0247(3) -0.4476(7) 0.1957(2) 0.0078(10) Uani 1 1 d . .
C3 C 0.0630(3) -0.6032(8) 0.1104(2) 0.0113(11) Uani 1 1 d . .
C2 C 0.0522(3) -0.4451(7) 0.1408(2) 0.0097(11) Uani 1 1 d . .
C11 C 0.1937(3) -0.0107(8) -0.0381(2) 0.0131(11) Uani 1 1 d . .
N2 N 0.0734(3) 0.2693(7) 0.0847(2) 0.0187(11) Uani 1 1 d . .
C13 C 0.3218(3) -0.0402(9) -0.0102(3) 0.0210(13) Uani 1 1 d . .
H13 H 0.3290 -0.0740 -0.0467 0.025 Uiso 1 1 calc R U
C16 C 0.2974(3) 0.0630(7) 0.0966(3) 0.0144(12) Uani 1 1 d . .
C12 C 0.2555(3) -0.0019(8) 0.0036(2) 0.0132(11) Uani 1 1 d . .
N5 N 0.2123(3) 0.1488(9) 0.1562(2) 0.0245(12) Uani 1 1 d . .
C17 C 0.2794(3) 0.1224(8) 0.1526(2) 0.0160(12) Uani 1 1 d . .
C7 C 0.0760(3) 0.0199(9) -0.0532(3) 0.0212(13) Uani 1 1 d . .
H7 H 0.0348 0.0469 -0.0388 0.025 Uiso 1 1 calc R U
C9 C 0.1348(4) -0.0609(10) -0.1306(3) 0.0285(16) Uani 1 1 d . .
H9 H 0.1352 -0.0907 -0.1685 0.034 Uiso 1 1 calc R U
C10 C 0.1961(4) -0.0534(9) -0.0951(3) 0.0225(14) Uani 1 1 d . .
H10 H 0.2379 -0.0763 -0.1090 0.027 Uiso 1 1 calc R U
C15 C 0.3645(3) 0.0270(9) 0.0849(3) 0.0213(13) Uani 1 1 d . .
H15 H 0.4009 0.0394 0.1133 0.026 Uiso 1 1 calc R U
C20 C 0.2386(3) 0.2386(10) 0.2528(3) 0.0242(14) Uani 1 1 d . .
H20 H 0.2228 0.2776 0.2862 0.029 Uiso 1 1 calc R U
C14 C 0.3770(3) -0.0263(10) 0.0323(3) 0.0252(15) Uani 1 1 d . .
H14 H 0.4216 -0.0530 0.0246 0.030 Uiso 1 1 calc R U
C8 C 0.0734(3) -0.0241(9) -0.1094(3) 0.0222(14) Uani 1 1 d . .
H8 H 0.0318 -0.0288 -0.1323 0.027 Uiso 1 1 calc R U
C21 C 0.1936(3) 0.2062(12) 0.2050(3) 0.0309(17) Uani 1 1 d . .
H21 H 0.1470 0.2260 0.2072 0.037 Uiso 1 1 calc R U
C18 C 0.3289(3) 0.1523(10) 0.1986(3) 0.0249(14) Uani 1 1 d . .
H18 H 0.3753 0.1331 0.1953 0.030 Uiso 1 1 calc R U
C19 C 0.3076(3) 0.2111(10) 0.2491(3) 0.0269(15) Uani 1 1 d . .
H19 H 0.3397 0.2319 0.2803 0.032 Uiso 1 1 calc R U

loop_
_atom_site_aniso_label
_atom_site_aniso_U_11
_atom_site_aniso_U_22
_atom_site_aniso_U_33
_atom_site_aniso_U_23
_atom_site_aniso_U_13
_atom_site_aniso_U_12
Cu1 0.0338(7) 0.0292(7) 0.0356(7) 0.0003(4) 0.0138(5) 0.0006(4)
N4 0.014(2) 0.010(2) 0.012(2) 0.0011(18) 0.0045(19) -0.0014(18)
N3 0.015(2) 0.017(2) 0.011(2) 0.0019(19) 0.0046(19) 0.0007(19)
N1 0.025(3) 0.013(2) 0.013(2) 0.0002(19) 0.012(2) -0.001(2)
C1 0.013(3) 0.016(3) 0.005(2) -0.002(2) 0.0043(19) 0.003(2)
C6 0.014(3) 0.011(3) 0.009(3) 0.003(2) 0.003(2) 0.000(2)
C5 0.012(2) 0.010(3) 0.011(3) -0.002(2) 0.005(2) 0.001(2)
C4 0.007(2) 0.010(3) 0.007(2) 0.0023(19) 0.0037(19) 0.0004(19)
C3 0.012(3) 0.016(3) 0.008(2) 0.004(2) 0.007(2) 0.000(2)
C2 0.013(3) 0.011(3) 0.006(2) -0.0002(19) 0.005(2) -0.002(2)
C11 0.019(3) 0.011(3) 0.011(3) 0.000(2) 0.008(2) 0.000(2)
N2 0.028(3) 0.013(3) 0.018(3) 0.002(2) 0.014(2) 0.002(2)
C13 0.015(3) 0.028(3) 0.021(3) -0.001(3) 0.009(2) -0.001(3)
C16 0.013(3) 0.012(3) 0.018(3) 0.003(2) 0.002(2) -0.002(2)
C12 0.016(3) 0.011(3) 0.014(3) 0.003(2) 0.008(2) 0.000(2)
N5 0.017(3) 0.040(3) 0.017(3) -0.008(2) 0.000(2) 0.003(2)
C17 0.015(3) 0.016(3) 0.016(3) 0.004(2) -0.002(2) -0.001(2)
C7 0.021(3) 0.021(3) 0.021(3) 0.002(3) 0.001(3) 0.000(3)
C9 0.044(4) 0.030(4) 0.011(3) -0.003(3) 0.002(3) 0.000(3)
C10 0.027(3) 0.029(4) 0.013(3) -0.005(2) 0.009(3) 0.001(3)
C15 0.014(3) 0.025(3) 0.026(3) 0.000(3) 0.003(2) -0.001(2)
C20 0.029(3) 0.029(3) 0.014(3) -0.005(3) 0.002(3) 0.003(3)
C14 0.015(3) 0.032(4) 0.031(4) 0.000(3) 0.011(3) 0.002(3)
C8 0.024(3) 0.028(3) 0.014(3) 0.002(3) -0.003(2) -0.002(3)
C21 0.014(3) 0.055(5) 0.024(3) -0.010(3) 0.003(3) 0.005(3)
C18 0.016(3) 0.039(4) 0.018(3) -0.004(3) -0.003(2) -0.003(3)
C19 0.023(3) 0.038(4) 0.018(3) -0.002(3) -0.005(3) -0.003(3)

loop_
_atom_type_symbol
_atom_type_description
_atom_type_scat_dispersion_real
_atom_type_scat_dispersion_imag
_atom_type_scat_source
C C 0.0181 0.0091 'International Tables Vol C Tables 4.2.6.8 and 6.1.1.4'
H H 0.0000 0.0000 'International Tables Vol C Tables 4.2.6.8 and 6.1.1.4'
N N 0.0311 0.0180 'International Tables Vol C Tables 4.2.6.8 and 6.1.1.4'
Cu Cu -1.9646 0.5888 'International Tables Vol C Tables 4.2.6.8 and 6.1.1.4'

loop_
_geom_angle_atom_site_label_1
_geom_angle_atom_site_label_2
_geom_angle_atom_site_label_3
_geom_angle
_geom_angle_site_symmetry_1
N1 Cu1 N2 106.0(2) .
N1 Cu1 N4 118.2(2) .
N2 Cu1 N4 134.4(2) .
N1 Cu1 N3 104.9(2) .
N2 Cu1 N3 105.0(2) .
N4 Cu1 N3 75.10(19) .
N1 Cu1 N5 100.2(2) .
N2 Cu1 N5 91.4(2) .
N4 Cu1 N5 71.18(19) .
N3 Cu1 N5 144.6(2) .
C12 N4 C16 119.4(5) .
C12 N4 Cu1 117.2(4) .
C16 N4 Cu1 122.7(4) .
C7 N3 C11 118.6(5) .
C7 N3 Cu1 125.3(4) .
C11 N3 Cu1 115.6(4) .
C1 N1 Cu1 176.3(5) .
N1 C1 C2 178.4(6) .
C6 C6 C4 121.5(3) 2
C5 C5 C4 121.6(3) 2
C6 C4 C5 116.9(5) .
C6 C4 C2 120.7(5) .
C5 C4 C2 122.3(5) .
N2 C3 C2 178.0(6) 1_545
C1 C2 C3 115.8(5) .
C1 C2 C4 121.1(5) .
C3 C2 C4 122.7(5) .
N3 C11 C10 121.2(6) .
N3 C11 C12 115.5(5) .
C10 C11 C12 123.3(5) .
C3 N2 Cu1 146.2(5) 1_565
C14 C13 C12 118.4(6) .
N4 C16 C15 120.9(6) .
N4 C16 C17 115.2(5) .
C15 C16 C17 123.9(6) .
N4 C12 C13 121.8(6) .
N4 C12 C11 115.3(5) .
C13 C12 C11 122.8(5) .
C21 N5 C17 118.0(5) .
C21 N5 Cu1 127.7(4) .
C17 N5 Cu1 114.1(4) .
N5 C17 C18 121.7(6) .
N5 C17 C16 115.6(5) .
C18 C17 C16 122.7(5) .
N3 C7 C8 124.1(6) .
C8 C9 C10 119.8(6) .
C9 C10 C11 118.7(6) .
C14 C15 C16 120.5(6) .
C19 C20 C21 117.5(6) .
C15 C14 C13 119.0(6) .
C7 C8 C9 117.6(6) .
N5 C21 C20 124.5(6) .
C19 C18 C17 118.9(6) .
C20 C19 C18 119.4(6) .

loop_
_geom_bond_atom_site_label_1
_geom_bond_atom_site_label_2
_geom_bond_distance
_geom_bond_site_symmetry_2
Cu1 N1 1.946(5) .
Cu1 N2 2.034(5) .
Cu1 N4 2.128(5) .
Cu1 N3 2.185(5) .
Cu1 N5 2.381(5) .
N4 C12 1.345(8) .
N4 C16 1.347(8) .
N3 C7 1.335(8) .
N3 C11 1.338(7) .
N1 C1 1.150(8) .
C1 C2 1.397(8) .
C6 C6 1.393(11) 2
C6 C4 1.401(8) .
C5 C5 1.384(11) 2
C5 C4 1.404(8) .
C4 C2 1.468(7) .
C3 N2 1.154(8) 1_545
C3 C2 1.401(8) .
C11 C10 1.400(8) .
C11 C12 1.478(8) .
N2 C3 1.154(8) 1_565
C13 C14 1.398(10) .
C13 C12 1.401(8) .
C16 C15 1.394(9) .
C16 C17 1.480(9) .
N5 C21 1.325(9) .
N5 C17 1.338(8) .
C17 C18 1.396(8) .
C7 C8 1.372(9) .
C9 C8 1.378(10) .
C9 C10 1.388(10) .
C15 C14 1.361(10) .
C20 C19 1.376(10) .
C20 C21 1.380(9) .
C18 C19 1.385(10) .
